data_1569483
loop_
_publ_author_name
'Appleby, Martin V.'
'Cowin, Rory A.'
'Ivalo, Iona I.'
'Peralta-Arriaga, Samantha L'
'Robertson, Craig C.'
'Bartlett, Stuart'
'Fitzpatrick, Ann'
'Dent, Andrew'
'Karras, Gabriel'
'Diaz-Moreno, Sofia'
'Chekulaev, Dimitri'
'Weinstein, Julia A.'

_publ_section_title
;
 Ultrafast electronic, infrared, and X-ray absorption spectroscopy study
 of Cu(I) phosphine diimine complexes.
;
_journal_issue 0
_journal_name_full 'Faraday discussions'
_journal_page_first 391
_journal_page_last 410
_journal_paper_doi 10.1039/d3fd00027c
_journal_volume 244
_journal_year 2023
_chemical_formula_moiety 'C63 H52 Cu N2 O5 P2, 0.533(B F4), 0.467(B F3), 0.467(F)'
_chemical_formula_sum 'C63 H52 B Cu F4 N2 O5 P2'
_chemical_formula_weight 1129.35
_space_group_crystal_system triclinic
_space_group_IT_number 2
_space_group_name_Hall '-P 1'
_space_group_name_H-M_alt 'P -1'
_atom_sites_solution_hydrogens geom
_atom_sites_solution_primary dual
_audit_creation_date 2023-02-04
_audit_creation_method
;
Olex2 1.5
(compiled 2022.04.07 svn.rca3783a0 for OlexSys, GUI svn.r6498)
;
_audit_update_record
;
2023-02-04 deposited with the CCDC.	2023-02-08 downloaded from the CCDC.
;
_cell_angle_alpha 73.672(3)
_cell_angle_beta 86.086(3)
_cell_angle_gamma 70.147(3)
_cell_formula_units_Z 2
_cell_length_a 11.2410(5)
_cell_length_b 14.6532(8)
_cell_length_c 18.4225(8)
_cell_measurement_reflns_used 7627
_cell_measurement_temperature 100.00
_cell_measurement_theta_max 69.737
_cell_measurement_theta_min 3.335
_cell_volume 2737.8(2)
_computing_cell_refinement 'SAINT V8.40B (Bruker, 2016)'
_computing_data_reduction 'SAINT V8.40B (Bruker, 2016)'
_computing_molecular_graphics 'Olex2 1.5 (Dolomanov et al., 2009)'
_computing_publication_material 'Olex2 1.5 (Dolomanov et al., 2009)'
_computing_structure_refinement 'XL  (Sheldrick, 2008)'
_computing_structure_solution 'SHELXT 2018/2 (Sheldrick, 2018)'
_diffrn_ambient_temperature 100.00
_diffrn_measured_fraction_theta_full 0.995
_diffrn_measured_fraction_theta_max 0.983
_diffrn_measurement_device_type 'Bruker D8 Venture Photon III'
_diffrn_radiation_type CuK\a
_diffrn_radiation_wavelength 1.54178
_diffrn_reflns_av_R_equivalents 0.1112
_diffrn_reflns_av_unetI/netI 0.0731
_diffrn_reflns_Laue_measured_fraction_full 0.995
_diffrn_reflns_Laue_measured_fraction_max 0.983
_diffrn_reflns_limit_h_max 12
_diffrn_reflns_limit_h_min -13
_diffrn_reflns_limit_k_max 17
_diffrn_reflns_limit_k_min -17
_diffrn_reflns_limit_l_max 22
_diffrn_reflns_limit_l_min -22
_diffrn_reflns_number 57710
_diffrn_reflns_point_group_measured_fraction_full 0.995
_diffrn_reflns_point_group_measured_fraction_max 0.983
_diffrn_reflns_theta_full 67.679
_diffrn_reflns_theta_max 70.817
_diffrn_reflns_theta_min 2.500
_diffrn_source_current 1.0
_diffrn_source_power 0.05
_diffrn_source_voltage 50.0
_exptl_absorpt_coefficient_mu 1.668
_exptl_absorpt_correction_T_max 0.7533
_exptl_absorpt_correction_T_min 0.5376
_exptl_absorpt_correction_type multi-scan
_exptl_absorpt_process_details
;
SADABS-2016/2 (Bruker,2016/2) was used for absorption correction.
wR2(int) was 0.1168 before and 0.0829 after correction.
The Ratio of minimum to maximum transmission is 0.7137.
The \l/2 correction factor is Not present.
;
_exptl_crystal_colour yellow
_exptl_crystal_colour_primary yellow
_exptl_crystal_density_diffrn 1.370
_exptl_crystal_description plate
_exptl_crystal_F_000 1168
_exptl_crystal_size_max 0.23
_exptl_crystal_size_mid 0.12
_exptl_crystal_size_min 0.02
_refine_diff_density_max 1.062
_refine_diff_density_min -0.831
_refine_diff_density_rms 0.105
_refine_ls_extinction_method none
_refine_ls_goodness_of_fit_ref 1.033
_refine_ls_hydrogen_treatment constr
_refine_ls_matrix_type full
_refine_ls_number_parameters 906
_refine_ls_number_reflns 10363
_refine_ls_number_restraints 860
_refine_ls_restrained_S_all 1.020
_refine_ls_R_factor_all 0.1433
_refine_ls_R_factor_gt 0.0972
_refine_ls_shift/su_max 0.000
_refine_ls_shift/su_mean 0.000
_refine_ls_structure_factor_coef Fsqd
_refine_ls_weighting_details 'w=1/[\s^2^(Fo^2^)+(0.1440P)^2^+9.8274P] where P=(Fo^2^+2Fc^2^)/3'
_refine_ls_weighting_scheme calc
_refine_ls_wR_factor_gt 0.2549
_refine_ls_wR_factor_ref 0.3025
_reflns_Friedel_coverage 0.000
_reflns_number_gt 6737
_reflns_number_total 10363
_reflns_threshold_expression 'I > 2\s(I)'
_cod_data_source_file d3fd00027c2.cif
_cod_data_source_block ch1jw309v_0m
_cod_depositor_comments 'Adding full bibliography for 1569481--1569483.cif.'
_cod_database_code 1569483
_shelx_shelxl_version_number 2019/1
_shelx_space_group_comment
;
The symmetry employed for this shelxl refinement is uniquely defined
by the following loop, which should always be used as a source of
symmetry information in preference to the above space-group names.
They are only intended as comments.
;
_shelx_estimated_absorpt_t_max 0.967
_shelx_estimated_absorpt_t_min 0.700
_olex2_refinement_description
;
1. Fixed Uiso
 At 1.2 times of:
  All C(H) groups, All C(H,H) groups
 At 1.5 times of:
  All C(H,H,H) groups
2. Restrained distances
 C63A-C62A \\sim C62B-C63B
 with sigma of 0.02
 O4B-C51B \\sim O4A-C51A
 with sigma of 0.02
 N2-C57A \\sim N2-C57B
 with sigma of 0.02
 O5B-C62B \\sim O5A-C62A
 with sigma of 0.02
 N2-C49A \\sim N2-C49B
 with sigma of 0.02
 C57A-C56A \\sim C57B-C56B
 with sigma of 0.02
 C48-C50A \\sim C48-C50B
 with sigma of 0.04
 C57A-C52A \\sim C57B-C52B
 with sigma of 0.02
 C52A-C50A \\sim C52B-C50B
 with sigma of 0.04
 C48-C49A \\sim C48-C49B
 with sigma of 0.02
 C54A-C55A \\sim C54B-C55B
 with sigma of 0.02
 C57A-C51A \\sim C57B-C51B
 with sigma of 0.04
 C54A-C52A \\sim C54B-C52B
 with sigma of 0.04
 C49A-C50A \\sim C49B-C50B
 with sigma of 0.02
 C55A-C53A \\sim C55B-C53B
 with sigma of 0.04
 C55A-C56A \\sim C55B-C56B
 with sigma of 0.02
 C53A-C51A \\sim C53B-C51B
 with sigma of 0.04
 C52A-C53A \\sim C52B-C53B
 with sigma of 0.02
 C52A-C51A \\sim C52B-C51B
 with sigma of 0.02
 C54A-C53A \\sim C54B-C53B
 with sigma of 0.02
 C54A-C56A \\sim C54B-C56B
 with sigma of 0.04
 C49A-C51A \\sim C49B-C51B
 with sigma of 0.04
 C56A-C52A \\sim C56B-C52B
 with sigma of 0.04
 N2-C56A \\sim N2-C56B
 with sigma of 0.04
 N2-C52A \\sim N2-C52B
 with sigma of 0.04
 N2-C50A \\sim N2-C50B
 with sigma of 0.04
 C57A-C55A \\sim C57B-C55B
 with sigma of 0.04
 C50A-C51A \\sim C50B-C51B
 with sigma of 0.02
 C57A-C53A \\sim C57B-C53B
 with sigma of 0.04
 C61B-C51B \\sim C61A-C51A
 with sigma of 0.02
 O4B-C61B \\sim O4A-C61A
 with sigma of 0.02
3. Uiso/Uaniso restraints and constraints
Uanis(O4B) = Uanis(C61B) = Uanis(O5B) = Uanis(C62B) = Uanis(C63B)
Uanis(C61B) = Uanis(O5B) = Uanis(C62B) = Uanis(C63B)
4. Rigid body (RIGU) restrains
 All non-hydrogen atoms
 with sigma for 1-2 distances of 0.004 and sigma for 1-3 distances of 0.004
5. Others
 Sof(C34B)=Sof(C35B)=Sof(H35B)=Sof(C36B)=Sof(H36B)=Sof(C37B)=Sof(H37B)=
 Sof(C38B)=Sof(H38B)=Sof(C39B)=Sof(H39B)=1-FVAR(1)
 Sof(C34A)=Sof(C35A)=Sof(H35A)=Sof(C36A)=Sof(H36A)=Sof(C37A)=Sof(H37A)=
 Sof(C38A)=Sof(H38A)=Sof(C39A)=Sof(H39A)=FVAR(1)
 Sof(C23B)=Sof(H23B)=Sof(C24B)=Sof(H24B)=Sof(C25B)=Sof(H25B)=Sof(C26B)=
 Sof(H26B)=Sof(C27B)=Sof(H27B)=1-FVAR(2)
 Sof(C23A)=Sof(H23A)=Sof(C24A)=Sof(H24A)=Sof(C25A)=Sof(H25A)=Sof(C26A)=
 Sof(H26A)=Sof(C27A)=Sof(H27A)=FVAR(2)
 Sof(F1B)=Sof(F2B)=Sof(F3B)=Sof(F4B)=Sof(O4B)=Sof(O5B)=Sof(C49B)=Sof(C50B)=
 Sof(H50B)=Sof(C51B)=Sof(C52B)=Sof(C53B)=Sof(H53B)=Sof(C54B)=Sof(H54B)=
 Sof(C55B)=Sof(H55B)=Sof(C56B)=Sof(H56B)=Sof(C57B)=Sof(C61B)=Sof(C62B)=
 Sof(H62A)=Sof(H62B)=Sof(C63B)=Sof(H63C)=Sof(H63A)=Sof(H63B)=Sof(B1B)=1-FVAR(3)
 Sof(F1A)=Sof(F2A)=Sof(F3A)=Sof(F4A)=Sof(O4A)=Sof(O5A)=Sof(C49A)=Sof(C50A)=
 Sof(H50A)=Sof(C51A)=Sof(C52A)=Sof(C53A)=Sof(H53A)=Sof(C54A)=Sof(H54A)=
 Sof(C55A)=Sof(H55A)=Sof(C56A)=Sof(H56A)=Sof(C57A)=Sof(C61A)=Sof(C62A)=
 Sof(H62C)=Sof(H62D)=Sof(C63A)=Sof(H63D)=Sof(H63E)=Sof(H63F)=Sof(B1A)=FVAR(3)
6.a Secondary CH2 refined with riding coordinates:
 C59(H59A,H59B), C62A(H62C,H62D), C62B(H62A,H62B)
6.b Me refined with riding coordinates:
 C63B(H63C,H63A,H63B)
6.c Aromatic/amide H refined with riding coordinates:
 C3(H3), C4(H4), C5(H5), C9(H9), C10(H10), C11(H11), C17(H17), C18(H18),
 C19(H19), C20(H20), C21(H21), C29(H29), C30(H30), C31(H31), C32(H32), C33(H33),
  C41(H41), C42(H42), C43(H43), C44(H44), C47(H47), C23A(H23A), C24A(H24A),
 C25A(H25A), C26A(H26A), C27A(H27A), C35A(H35A), C36A(H36A), C37A(H37A),
 C38A(H38A), C39A(H39A), C50A(H50A), C53A(H53A), C54A(H54A), C55A(H55A),
 C56A(H56A), C23B(H23B), C24B(H24B), C25B(H25B), C26B(H26B), C27B(H27B),
 C35B(H35B), C36B(H36B), C37B(H37B), C38B(H38B), C39B(H39B), C50B(H50B),
 C53B(H53B), C54B(H54B), C55B(H55B), C56B(H56B)
6.d Idealised Me refined as rotating group:
 C14(H14A,H14B,H14C), C15(H15A,H15B,H15C), C60(H60A,H60B,H60C), C63A(H63D,H63E,
 H63F)
;
_olex2_submission_special_instructions 'No special instructions were received'

loop_
_space_group_symop_operation_xyz
'x, y, z'
'-x, -y, -z'

loop_
_atom_site_label
_atom_site_type_symbol
_atom_site_fract_x
_atom_site_fract_y
_atom_site_fract_z
_atom_site_U_iso_or_equiv
_atom_site_adp_type
_atom_site_occupancy
_atom_site_site_symmetry_order
_atom_site_calc_flag
_atom_site_refinement_flags_posn
_atom_site_refinement_flags_adp
_atom_site_refinement_flags_occupancy
_atom_site_disorder_assembly
_atom_site_disorder_group
Cu1 Cu 0.13247(7) 0.40729(7) 0.27051(4) 0.0423(3) Uani 1 1 d . . . . .
P1 P 0.31962(14) 0.28864(14) 0.31859(8) 0.0503(4) Uani 1 1 d . . . . .
P2 P -0.00244(15) 0.35576(14) 0.21753(9) 0.0512(4) Uani 1 1 d . . . . .
O1 O 0.2473(4) 0.2266(3) 0.1959(2) 0.0495(10) Uani 1 1 d . . . . .
O2 O 0.2632(5) 0.8561(4) 0.0732(4) 0.0850(18) Uani 1 1 d . . . . .
O3 O 0.0609(5) 0.9103(4) 0.1062(4) 0.0739(15) Uani 1 1 d . . . . .
N1 N 0.1473(4) 0.5429(4) 0.2025(3) 0.0448(11) Uani 1 1 d . . . . .
N2 N 0.0290(5) 0.5057(5) 0.3327(3) 0.0512(12) Uani 1 1 d D . . . .
C1 C 0.3765(6) 0.2168(5) 0.1909(3) 0.0468(13) Uani 1 1 d . . . . .
C2 C 0.4262(6) 0.2408(5) 0.2474(3) 0.0528(15) Uani 1 1 d . . . . .
C3 C 0.5551(6) 0.2311(7) 0.2440(4) 0.075(2) Uani 1 1 d . . . . .
H3 H 0.593508 0.246527 0.281184 0.090 Uiso 1 1 calc R U . . .
C4 C 0.6256(7) 0.1986(7) 0.1855(4) 0.073(2) Uani 1 1 d . . . . .
H4 H 0.713040 0.190907 0.183757 0.088 Uiso 1 1 calc R U . . .
C5 C 0.5719(6) 0.1773(6) 0.1299(4) 0.0584(16) Uani 1 1 d . . . . .
H5 H 0.622664 0.155736 0.090508 0.070 Uiso 1 1 calc R U . . .
C6 C 0.4440(6) 0.1872(5) 0.1308(4) 0.0504(14) Uani 1 1 d . . . . .
C7 C 0.3747(7) 0.1651(6) 0.0720(4) 0.0602(16) Uani 1 1 d . . . . .
C8 C 0.2402(6) 0.2402(6) 0.0627(4) 0.0593(16) Uani 1 1 d . . . . .
C9 C 0.1696(7) 0.2838(8) -0.0033(4) 0.076(2) Uani 1 1 d . . . . .
H9 H 0.206160 0.268494 -0.048304 0.091 Uiso 1 1 calc R U . . .
C10 C 0.0454(7) 0.3504(9) -0.0069(5) 0.088(3) Uani 1 1 d . . . . .
H10 H 0.000333 0.381534 -0.054115 0.105 Uiso 1 1 calc R U . . .
C11 C -0.0126(7) 0.3711(7) 0.0594(4) 0.069(2) Uani 1 1 d . . . . .
H11 H -0.097924 0.414375 0.057620 0.083 Uiso 1 1 calc R U . . .
C12 C 0.0566(6) 0.3275(6) 0.1280(4) 0.0527(15) Uani 1 1 d . . . . .
C13 C 0.1814(6) 0.2645(5) 0.1276(4) 0.0506(14) Uani 1 1 d . . . . .
C14 C 0.3706(9) 0.0571(7) 0.1025(6) 0.091(3) Uani 1 1 d . . . . .
H14A H 0.457142 0.009014 0.110724 0.136 Uiso 1 1 calc R U . . .
H14B H 0.325475 0.042784 0.065760 0.136 Uiso 1 1 calc R U . . .
H14C H 0.326636 0.050879 0.150530 0.136 Uiso 1 1 calc R U . . .
C15 C 0.4434(7) 0.1730(7) -0.0033(4) 0.067(2) Uani 1 1 d . . . . .
H15A H 0.444620 0.242020 -0.024272 0.101 Uiso 1 1 calc R U . . .
H15B H 0.399039 0.156309 -0.038996 0.101 Uiso 1 1 calc R U . . .
H15C H 0.530450 0.125834 0.005369 0.101 Uiso 1 1 calc R U . . .
C16 C 0.4172(6) 0.3349(6) 0.3650(3) 0.0583(16) Uani 1 1 d . . . . .
C17 C 0.5008(8) 0.2788(9) 0.4257(4) 0.087(2) Uani 1 1 d . . . . .
H17 H 0.510832 0.209441 0.446717 0.105 Uiso 1 1 calc R U . . .
C18 C 0.5707(10) 0.3220(12) 0.4568(6) 0.108(3) Uani 1 1 d . . . . .
H18 H 0.628494 0.281110 0.497903 0.129 Uiso 1 1 calc R U . . .
C19 C 0.5584(8) 0.4156(11) 0.4310(5) 0.093(3) Uani 1 1 d . . . . .
H19 H 0.608443 0.442996 0.452221 0.112 Uiso 1 1 calc R U . . .
C20 C 0.4726(7) 0.4771(9) 0.3722(5) 0.086(2) Uani 1 1 d . . . . .
H20 H 0.462306 0.546818 0.353394 0.103 Uiso 1 1 calc R U . . .
C21 C 0.4019(7) 0.4350(8) 0.3413(4) 0.073(2) Uani 1 1 d . . . . .
H21 H 0.340767 0.477494 0.302231 0.088 Uiso 1 1 calc R U . . .
C22 C 0.3110(7) 0.1722(7) 0.3851(4) 0.0730(19) Uani 1 1 d . . . . .
C28 C -0.1643(6) 0.4448(7) 0.1948(4) 0.0642(17) Uani 1 1 d . . . . .
C29 C -0.1904(7) 0.5429(8) 0.1928(4) 0.076(2) Uani 1 1 d . . . . .
H29 H -0.122347 0.565169 0.198350 0.091 Uiso 1 1 calc R U . . .
C30 C -0.3133(8) 0.6126(10) 0.1828(6) 0.101(3) Uani 1 1 d . . . . .
H30 H -0.327788 0.680602 0.182259 0.121 Uiso 1 1 calc R U . . .
C31 C -0.4131(9) 0.5821(11) 0.1739(5) 0.109(3) Uani 1 1 d . . . . .
H31 H -0.497310 0.628205 0.168335 0.131 Uiso 1 1 calc R U . . .
C32 C -0.3907(8) 0.4902(11) 0.1732(6) 0.114(3) Uani 1 1 d . . . . .
H32 H -0.459226 0.469688 0.165348 0.137 Uiso 1 1 calc R U . . .
C33 C -0.2655(8) 0.4180(10) 0.1839(7) 0.115(4) Uani 1 1 d . . . . .
H33 H -0.252573 0.350690 0.183423 0.138 Uiso 1 1 calc R U . . .
C40 C 0.2159(5) 0.5594(5) 0.1377(3) 0.0430(12) Uani 1 1 d . . . . .
C41 C 0.2713(5) 0.4775(5) 0.1062(3) 0.0436(13) Uani 1 1 d . . . . .
H41 H 0.264944 0.413148 0.131135 0.052 Uiso 1 1 calc R U . . .
C42 C 0.3341(6) 0.4909(5) 0.0398(4) 0.0478(14) Uani 1 1 d . . . . .
H42 H 0.368682 0.436296 0.017953 0.057 Uiso 1 1 calc R U . . .
C43 C 0.3478(6) 0.5840(5) 0.0041(4) 0.0525(15) Uani 1 1 d . . . . .
H43 H 0.394505 0.591341 -0.040827 0.063 Uiso 1 1 calc R U . . .
C44 C 0.2946(6) 0.6655(5) 0.0330(4) 0.0523(15) Uani 1 1 d . . . . .
H44 H 0.303373 0.728859 0.007461 0.063 Uiso 1 1 calc R U . . .
C45 C 0.2266(6) 0.6548(5) 0.1008(4) 0.0497(14) Uani 1 1 d . . . . .
C46 C 0.1611(7) 0.7367(6) 0.1324(5) 0.0656(18) Uani 1 1 d . . . . .
C47 C 0.0922(9) 0.7168(6) 0.1963(6) 0.084(3) Uani 1 1 d . . . . .
H47 H 0.049118 0.769846 0.218584 0.100 Uiso 1 1 calc R U . . .
C48 C 0.0840(7) 0.6207(6) 0.2292(4) 0.0613(17) Uani 1 1 d D . . . .
C58 C 0.1708(8) 0.8400(6) 0.1000(5) 0.070(2) Uani 1 1 d . . . . .
C59 C 0.0634(8) 1.0134(6) 0.0885(6) 0.074(2) Uani 1 1 d . . . . .
H59A H 0.090141 1.034852 0.035963 0.089 Uiso 1 1 calc R U . . .
H59B H 0.123020 1.017969 0.123413 0.089 Uiso 1 1 calc R U . . .
C60 C -0.0697(8) 1.0787(6) 0.0980(6) 0.080(2) Uani 1 1 d . . . . .
H60A H -0.128368 1.068670 0.066552 0.120 Uiso 1 1 calc R U . . .
H60B H -0.075117 1.149772 0.082525 0.120 Uiso 1 1 calc R U . . .
H60C H -0.092051 1.060297 0.151239 0.120 Uiso 1 1 calc R U . . .
F1A F -0.7818(13) 0.6989(10) 0.3246(8) 0.115(4) Uiso 0.533(8) 1 d . . P A 1
F2A F -0.8221(11) 0.8607(8) 0.2591(6) 0.089(3) Uiso 0.533(8) 1 d . . P A 1
F3A F -0.9786(13) 0.8144(9) 0.3337(7) 0.099(4) Uiso 0.533(8) 1 d . . P A 1
F4A F -0.8074(18) 0.8184(12) 0.3908(10) 0.125(5) Uiso 0.533(8) 1 d . . P A 1
O4A O -0.3834(11) 0.7501(10) 0.3995(8) 0.111(5) Uani 0.533(8) 1 d D . P A 1
O5A O -0.375(2) 0.785(2) 0.2854(12) 0.225(12) Uani 0.533(8) 1 d D . P A 1
C23A C 0.2826(13) 0.1812(13) 0.4668(7) 0.087(4) Uani 0.657(10) 1 d . . P B 1
H23A H 0.279139 0.240413 0.479754 0.104 Uiso 0.657(10) 1 calc R U P B 1
C24A C 0.2626(15) 0.1007(15) 0.5202(9) 0.106(5) Uani 0.657(10) 1 d . . P B 1
H24A H 0.245374 0.103397 0.570930 0.127 Uiso 0.657(10) 1 calc R U P B 1
C25A C 0.2680(16) 0.0149(16) 0.4985(10) 0.106(5) Uani 0.657(10) 1 d . . P B 1
H25A H 0.265716 -0.044457 0.535618 0.127 Uiso 0.657(10) 1 calc R U P B 1
C26A C 0.277(3) 0.0171(17) 0.4203(12) 0.126(8) Uani 0.657(10) 1 d . . P B 1
H26A H 0.261643 -0.033344 0.403079 0.151 Uiso 0.657(10) 1 calc R U P B 1
C27A C 0.3088(17) 0.0957(12) 0.3699(8) 0.095(4) Uani 0.657(10) 1 d . . P B 1
H27A H 0.330493 0.090009 0.320212 0.114 Uiso 0.657(10) 1 calc R U P B 1
C34A C 0.008(2) 0.220(2) 0.2937(16) 0.041(5) Uani 0.269(18) 1 d . . P C 1
C35A C -0.037(3) 0.216(2) 0.3688(16) 0.053(6) Uani 0.269(18) 1 d . . P C 1
H35A H -0.067902 0.277801 0.382678 0.064 Uiso 0.269(18) 1 calc R U P C 1
C36A C -0.039(3) 0.133(2) 0.4198(16) 0.056(6) Uani 0.269(18) 1 d . . P C 1
H36A H -0.068664 0.136694 0.468741 0.067 Uiso 0.269(18) 1 calc R U P C 1
C37A C 0.002(3) 0.040(2) 0.4038(18) 0.063(7) Uani 0.269(18) 1 d . . P C 1
H37A H 0.002979 -0.019489 0.441555 0.075 Uiso 0.269(18) 1 calc R U P C 1
C38A C 0.041(3) 0.037(3) 0.331(2) 0.065(8) Uani 0.269(18) 1 d . . P C 1
H38A H 0.064223 -0.023651 0.316953 0.078 Uiso 0.269(18) 1 calc R U P C 1
C39A C 0.046(3) 0.126(2) 0.2803(18) 0.048(6) Uani 0.269(18) 1 d . . P C 1
H39A H 0.077321 0.122159 0.231705 0.057 Uiso 0.269(18) 1 calc R U P C 1
C49A C -0.0082(15) 0.6010(9) 0.2879(9) 0.058(5) Uani 0.533(8) 1 d D . P A 1
C50A C -0.1184(14) 0.6830(12) 0.2940(9) 0.077(4) Uani 0.533(8) 1 d D . P A 1
H50A H -0.136048 0.748495 0.260020 0.093 Uiso 0.533(8) 1 calc R U P A 1
C51A C -0.1966(13) 0.6626(11) 0.3509(8) 0.075(4) Uani 0.533(8) 1 d D . P A 1
C52A C -0.1603(12) 0.5682(11) 0.4050(7) 0.055(3) Uani 0.533(8) 1 d D . P A 1
C53A C -0.2272(16) 0.5442(16) 0.4701(9) 0.066(5) Uani 0.533(8) 1 d D . P A 1
H53A H -0.303146 0.592724 0.479622 0.079 Uiso 0.533(8) 1 calc R U P A 1
C54A C -0.1838(17) 0.4522(16) 0.5190(10) 0.059(5) Uani 0.533(8) 1 d D . P A 1
H54A H -0.227526 0.437478 0.564402 0.071 Uiso 0.533(8) 1 calc R U P A 1
C55A C -0.0747(16) 0.3767(13) 0.5047(8) 0.056(4) Uani 0.533(8) 1 d D . P A 1
H55A H -0.050363 0.310757 0.538500 0.068 Uiso 0.533(8) 1 calc R U P A 1
C56A C -0.0042(14) 0.3967(11) 0.4436(7) 0.048(3) Uani 0.533(8) 1 d D . P A 1
H56A H 0.073062 0.347946 0.436117 0.058 Uiso 0.533(8) 1 calc R U P A 1
C57A C -0.050(3) 0.4922(12) 0.3920(13) 0.051(4) Uani 0.533(8) 1 d D . P A 1
C61A C -0.319(2) 0.7507(17) 0.3543(12) 0.116(7) Uani 0.533(8) 1 d D . P A 1
C62A C -0.529(2) 0.8621(17) 0.2748(14) 0.123(7) Uani 0.533(8) 1 d D . P A 1
H62C H -0.530052 0.930790 0.272519 0.148 Uiso 0.533(8) 1 calc R U P A 1
H62D H -0.560239 0.865567 0.224868 0.148 Uiso 0.533(8) 1 calc R U P A 1
C63A C -0.628(3) 0.836(2) 0.3357(15) 0.140(9) Uani 0.533(8) 1 d D . P A 1
H63D H -0.590301 0.767012 0.368167 0.210 Uiso 0.533(8) 1 calc R U P A 1
H63E H -0.704143 0.841129 0.309785 0.210 Uiso 0.533(8) 1 calc R U P A 1
H63F H -0.650225 0.883416 0.366769 0.210 Uiso 0.533(8) 1 calc R U P A 1
B1A B -0.827(2) 0.7966(13) 0.3261(10) 0.058(4) Uiso 0.533(8) 1 d . . P A 1
F1B F -0.698(3) 0.717(2) 0.3093(17) 0.216(11) Uiso 0.467(8) 1 d . . P A 2
F2B F -0.7649(16) 0.8825(12) 0.2455(9) 0.114(5) Uiso 0.467(8) 1 d . . P A 2
F3B F -0.746(3) 0.818(2) 0.3881(18) 0.192(12) Uiso 0.467(8) 1 d . . P A 2
F4B F -0.907(2) 0.8153(14) 0.3325(11) 0.137(6) Uiso 0.467(8) 1 d . . P A 2
O4B O -0.2445(19) 0.7249(15) 0.4891(10) 0.147(5) Uani 0.467(8) 1 d D . P A 2
O5B O -0.278(2) 0.8261(16) 0.3547(11) 0.147(5) Uani 0.467(8) 1 d D . P A 2
C23B C 0.197(2) 0.1489(16) 0.3930(10) 0.062(5) Uani 0.343(10) 1 d . . P B 2
H23B H 0.122692 0.199902 0.367752 0.074 Uiso 0.343(10) 1 calc R U P B 2
C24B C 0.185(3) 0.058(2) 0.4344(19) 0.097(9) Uani 0.343(10) 1 d . . P B 2
H24B H 0.105833 0.049690 0.448743 0.116 Uiso 0.343(10) 1 calc R U P B 2
C25B C 0.304(3) -0.022(3) 0.4537(19) 0.092(8) Uani 0.343(10) 1 d . . P B 2
H25B H 0.300468 -0.086054 0.481095 0.111 Uiso 0.343(10) 1 calc R U P B 2
C26B C 0.414(3) -0.015(2) 0.4381(14) 0.090(7) Uani 0.343(10) 1 d . . P B 2
H26B H 0.488400 -0.072707 0.453032 0.109 Uiso 0.343(10) 1 calc R U P B 2
C27B C 0.421(2) 0.0807(18) 0.3974(11) 0.076(6) Uani 0.343(10) 1 d . . P B 2
H27B H 0.499314 0.085324 0.377627 0.091 Uiso 0.343(10) 1 calc R U P B 2
C34B C -0.0419(12) 0.2486(9) 0.2663(7) 0.056(3) Uani 0.731(18) 1 d . . P C 2
C35B C -0.1126(18) 0.2550(12) 0.3324(9) 0.096(6) Uani 0.731(18) 1 d . . P C 2
H35B H -0.147119 0.317468 0.344585 0.115 Uiso 0.731(18) 1 calc R U P C 2
C36B C -0.131(2) 0.1679(13) 0.3792(11) 0.132(9) Uani 0.731(18) 1 d . . P C 2
H36B H -0.174299 0.170063 0.425023 0.158 Uiso 0.731(18) 1 calc R U P C 2
C37B C -0.0847(19) 0.0778(13) 0.3589(10) 0.114(7) Uani 0.731(18) 1 d . . P C 2
H37B H -0.099899 0.019504 0.390540 0.137 Uiso 0.731(18) 1 calc R U P C 2
C38B C -0.0170(14) 0.0711(10) 0.2933(9) 0.081(4) Uani 0.731(18) 1 d . . P C 2
H38B H 0.013277 0.009657 0.279347 0.097 Uiso 0.731(18) 1 calc R U P C 2
C39B C 0.0044(12) 0.1564(9) 0.2494(7) 0.056(3) Uani 0.731(18) 1 d . . P C 2
H39B H 0.053129 0.152155 0.205475 0.067 Uiso 0.731(18) 1 calc R U P C 2
C49B C 0.0218(15) 0.5998(10) 0.3028(9) 0.049(4) Uani 0.467(8) 1 d D . P A 2
C50B C -0.0704(13) 0.6740(12) 0.3312(9) 0.060(3) Uani 0.467(8) 1 d D . P A 2
H50B H -0.084649 0.743393 0.307094 0.072 Uiso 0.467(8) 1 calc R U P A 2
C51B C -0.1399(16) 0.6470(13) 0.3934(11) 0.077(4) Uani 0.467(8) 1 d D . P A 2
C52B C -0.1251(14) 0.5455(13) 0.4301(9) 0.057(3) Uani 0.467(8) 1 d D . P A 2
C53B C -0.1976(18) 0.5154(16) 0.4914(12) 0.060(5) Uani 0.467(8) 1 d D . P A 2
H53B H -0.265148 0.563816 0.508295 0.072 Uiso 0.467(8) 1 calc R U P A 2
C54B C -0.169(2) 0.4159(17) 0.5256(12) 0.061(5) Uani 0.467(8) 1 d D . P A 2
H54B H -0.211963 0.394474 0.569737 0.074 Uiso 0.467(8) 1 calc R U P A 2
C55B C -0.076(3) 0.3426(17) 0.4972(11) 0.081(7) Uani 0.467(8) 1 d D . P A 2
H55B H -0.055271 0.272994 0.523051 0.097 Uiso 0.467(8) 1 calc R U P A 2
C56B C -0.015(2) 0.3715(13) 0.4329(8) 0.063(5) Uani 0.467(8) 1 d D . P A 2
H56B H 0.040636 0.321875 0.411017 0.076 Uiso 0.467(8) 1 calc R U P A 2
C57B C -0.033(3) 0.4736(14) 0.3988(13) 0.052(5) Uani 0.467(8) 1 d D . P A 2
C61B C -0.224(3) 0.727(2) 0.4301(15) 0.147(5) Uani 0.467(8) 1 d D . P A 2
C62B C -0.360(3) 0.9548(19) 0.3424(16) 0.147(5) Uani 0.467(8) 1 d D . P A 2
H62A H -0.405947 0.971405 0.387332 0.176 Uiso 0.467(8) 1 calc R U P A 2
H62B H -0.309291 0.999266 0.320932 0.176 Uiso 0.467(8) 1 calc R U P A 2
C63B C -0.446(3) 0.943(2) 0.2803(16) 0.147(5) Uani 0.467(8) 1 d D . P A 2
H63C H -0.511151 1.007782 0.258206 0.220 Uiso 0.467(8) 1 calc R U P A 2
H63A H -0.392152 0.920025 0.240329 0.220 Uiso 0.467(8) 1 calc R U P A 2
H63B H -0.486594 0.892802 0.305208 0.220 Uiso 0.467(8) 1 calc R U P A 2
B1B B -0.763(5) 0.784(3) 0.347(2) 0.119(11) Uiso 0.467(8) 1 d . . P A 2

loop_
_atom_site_aniso_label
_atom_site_aniso_U_11
_atom_site_aniso_U_22
_atom_site_aniso_U_33
_atom_site_aniso_U_23
_atom_site_aniso_U_13
_atom_site_aniso_U_12
Cu1 0.0376(5) 0.0588(6) 0.0310(4) -0.0205(4) 0.0043(3) -0.0107(4)
P1 0.0394(8) 0.0728(11) 0.0283(7) -0.0138(7) 0.0047(6) -0.0064(7)
P2 0.0458(9) 0.0779(12) 0.0490(9) -0.0388(8) 0.0222(7) -0.0313(8)
O1 0.047(2) 0.059(3) 0.047(2) -0.0239(19) 0.0195(17) -0.0195(18)
O2 0.064(3) 0.064(3) 0.145(6) -0.053(3) 0.030(3) -0.029(3)
O3 0.069(3) 0.053(3) 0.107(4) -0.038(3) 0.031(3) -0.022(2)
N1 0.038(2) 0.056(3) 0.046(2) -0.029(2) 0.0061(19) -0.011(2)
N2 0.038(2) 0.082(3) 0.045(2) -0.040(2) 0.0057(19) -0.017(2)
C1 0.040(3) 0.051(3) 0.044(3) -0.013(2) 0.012(2) -0.011(2)
C2 0.042(3) 0.070(4) 0.037(3) -0.014(3) 0.009(2) -0.009(3)
C3 0.039(3) 0.129(7) 0.050(4) -0.037(4) 0.008(3) -0.011(3)
C4 0.043(3) 0.105(6) 0.064(4) -0.034(4) 0.016(3) -0.009(3)
C5 0.048(3) 0.072(4) 0.051(3) -0.023(3) 0.019(3) -0.014(3)
C6 0.051(3) 0.050(3) 0.049(3) -0.019(3) 0.019(2) -0.015(3)
C7 0.055(3) 0.079(4) 0.067(4) -0.045(3) 0.032(3) -0.033(3)
C8 0.052(3) 0.092(4) 0.062(3) -0.053(3) 0.026(2) -0.039(3)
C9 0.056(3) 0.145(6) 0.061(4) -0.069(4) 0.026(3) -0.048(4)
C10 0.050(4) 0.176(8) 0.063(4) -0.073(5) 0.018(3) -0.041(4)
C11 0.048(3) 0.127(6) 0.056(3) -0.057(4) 0.018(3) -0.036(4)
C12 0.049(3) 0.082(4) 0.051(3) -0.042(3) 0.021(2) -0.037(3)
C13 0.048(3) 0.072(4) 0.052(3) -0.036(3) 0.020(2) -0.033(3)
C14 0.095(6) 0.081(5) 0.125(7) -0.062(5) 0.063(5) -0.050(4)
C15 0.052(4) 0.106(6) 0.069(4) -0.057(4) 0.030(3) -0.036(4)
C16 0.036(3) 0.103(4) 0.031(3) -0.026(3) 0.005(2) -0.011(3)
C17 0.070(5) 0.134(6) 0.045(4) -0.019(4) -0.015(3) -0.019(4)
C18 0.084(6) 0.181(8) 0.059(5) -0.039(5) -0.022(4) -0.037(6)
C19 0.052(4) 0.179(8) 0.064(5) -0.066(5) 0.009(3) -0.034(5)
C20 0.053(4) 0.149(7) 0.076(5) -0.061(5) 0.003(3) -0.034(4)
C21 0.052(4) 0.111(5) 0.058(4) -0.034(4) -0.012(3) -0.018(4)
C22 0.058(4) 0.083(4) 0.049(3) 0.002(3) 0.008(3) -0.005(3)
C28 0.036(3) 0.126(5) 0.050(3) -0.057(3) 0.016(2) -0.026(3)
C29 0.043(3) 0.124(5) 0.059(4) -0.037(4) -0.006(3) -0.014(3)
C30 0.053(4) 0.144(7) 0.084(6) -0.041(5) -0.015(4) 0.003(4)
C31 0.056(4) 0.207(9) 0.074(5) -0.087(6) 0.005(4) -0.018(5)
C32 0.039(4) 0.215(9) 0.125(7) -0.116(7) 0.023(4) -0.036(5)
C33 0.045(4) 0.190(8) 0.165(9) -0.134(7) 0.036(4) -0.047(4)
C40 0.031(3) 0.054(3) 0.050(3) -0.026(2) 0.003(2) -0.013(2)
C41 0.033(3) 0.051(3) 0.051(3) -0.024(2) 0.008(2) -0.013(2)
C42 0.042(3) 0.051(3) 0.058(3) -0.028(3) 0.016(3) -0.017(2)
C43 0.041(3) 0.058(3) 0.062(4) -0.024(3) 0.019(3) -0.018(3)
C44 0.039(3) 0.051(3) 0.071(4) -0.024(3) 0.011(3) -0.016(3)
C45 0.037(3) 0.051(3) 0.066(3) -0.025(3) 0.008(3) -0.015(2)
C46 0.055(4) 0.057(3) 0.093(5) -0.040(3) 0.019(3) -0.016(3)
C47 0.091(6) 0.061(4) 0.105(5) -0.049(4) 0.044(5) -0.021(4)
C48 0.060(4) 0.062(3) 0.070(4) -0.041(3) 0.022(3) -0.015(3)
C58 0.061(4) 0.060(4) 0.101(6) -0.042(3) 0.021(4) -0.022(3)
C59 0.077(5) 0.052(4) 0.099(6) -0.035(4) 0.026(4) -0.022(3)
C60 0.078(5) 0.052(4) 0.101(6) -0.026(4) 0.034(4) -0.014(4)
O4A 0.071(7) 0.098(9) 0.116(8) -0.010(7) 0.029(6) 0.010(6)
O5A 0.136(10) 0.28(2) 0.123(9) -0.026(9) 0.011(7) 0.072(12)
C23A 0.074(8) 0.140(9) 0.052(5) -0.021(5) 0.024(5) -0.051(7)
C24A 0.098(11) 0.148(10) 0.065(7) -0.012(6) 0.042(7) -0.055(9)
C25A 0.094(11) 0.124(10) 0.071(7) 0.000(6) 0.029(7) -0.028(8)
C26A 0.19(2) 0.096(10) 0.073(8) -0.003(7) 0.038(9) -0.046(13)
C27A 0.123(12) 0.083(7) 0.052(6) -0.005(5) 0.024(6) -0.017(7)
C34A 0.025(10) 0.069(8) 0.047(8) -0.030(6) 0.011(6) -0.029(7)
C35A 0.056(14) 0.068(10) 0.046(8) -0.022(7) 0.013(8) -0.030(9)
C36A 0.045(13) 0.076(10) 0.054(9) -0.015(7) 0.007(8) -0.032(9)
C37A 0.060(16) 0.076(11) 0.060(11) -0.019(8) 0.018(10) -0.036(10)
C38A 0.072(19) 0.068(10) 0.062(11) -0.020(8) 0.021(10) -0.034(10)
C39A 0.044(14) 0.067(9) 0.047(10) -0.027(7) 0.010(9) -0.029(8)
C49A 0.050(7) 0.079(5) 0.059(7) -0.046(4) 0.011(6) -0.019(4)
C50A 0.072(7) 0.091(7) 0.055(7) -0.035(6) 0.019(6) 0.000(6)
C51A 0.060(6) 0.092(7) 0.049(5) -0.030(5) 0.013(5) 0.010(5)
C52A 0.036(6) 0.092(6) 0.040(5) -0.039(4) -0.004(4) -0.006(4)
C53A 0.040(8) 0.102(9) 0.048(6) -0.038(5) 0.006(6) -0.001(6)
C54A 0.040(7) 0.101(10) 0.039(6) -0.046(7) 0.004(5) -0.006(7)
C55A 0.046(6) 0.086(8) 0.041(6) -0.036(6) 0.013(4) -0.013(6)
C56A 0.038(5) 0.081(7) 0.038(5) -0.041(5) 0.004(4) -0.016(5)
C57A 0.034(7) 0.083(6) 0.043(5) -0.039(4) 0.002(5) -0.011(5)
C61A 0.087(8) 0.102(10) 0.086(8) -0.003(7) 0.033(6) 0.037(7)
C62A 0.124(11) 0.096(13) 0.113(13) -0.029(11) 0.002(9) 0.010(10)
C63A 0.145(15) 0.17(2) 0.116(15) -0.075(15) 0.000(12) -0.030(15)
O4B 0.143(9) 0.143(8) 0.129(8) -0.077(6) 0.058(7) 0.006(6)
O5B 0.143(9) 0.143(8) 0.129(8) -0.077(6) 0.058(7) 0.006(6)
C23B 0.058(7) 0.070(9) 0.029(8) 0.005(6) 0.009(6) -0.003(6)
C24B 0.066(10) 0.074(9) 0.100(19) 0.024(9) 0.025(9) -0.003(7)
C25B 0.078(9) 0.087(11) 0.057(15) 0.016(10) 0.021(8) 0.007(8)
C26B 0.078(10) 0.079(9) 0.064(13) 0.011(8) 0.024(8) 0.008(7)
C27B 0.072(8) 0.081(8) 0.034(9) 0.006(6) 0.018(7) 0.004(6)
C34B 0.050(6) 0.077(5) 0.051(5) -0.025(4) 0.022(4) -0.032(4)
C35B 0.122(13) 0.098(8) 0.076(7) -0.031(6) 0.067(9) -0.053(8)
C36B 0.18(2) 0.113(8) 0.108(11) -0.029(7) 0.102(13) -0.073(10)
C37B 0.132(14) 0.104(8) 0.105(10) -0.017(7) 0.069(11) -0.059(9)
C38B 0.075(8) 0.073(6) 0.090(8) -0.009(5) 0.034(7) -0.035(6)
C39B 0.054(6) 0.069(5) 0.051(6) -0.017(4) 0.017(5) -0.029(4)
C49B 0.031(7) 0.078(5) 0.056(6) -0.047(4) 0.000(5) -0.015(4)
C50B 0.042(6) 0.081(7) 0.067(7) -0.050(6) 0.003(5) -0.009(5)
C51B 0.052(8) 0.101(7) 0.084(8) -0.054(6) 0.026(7) -0.016(5)
C52B 0.031(6) 0.101(7) 0.055(7) -0.048(5) -0.001(5) -0.019(5)
C53B 0.032(8) 0.099(10) 0.061(9) -0.044(7) 0.005(7) -0.020(7)
C54B 0.062(11) 0.101(10) 0.040(7) -0.047(7) 0.006(7) -0.029(8)
C55B 0.099(13) 0.102(10) 0.041(7) -0.038(7) 0.028(8) -0.024(9)
C56B 0.076(10) 0.099(8) 0.028(6) -0.043(5) 0.008(6) -0.027(6)
C57B 0.033(9) 0.096(7) 0.039(6) -0.041(5) 0.000(6) -0.017(6)
C61B 0.143(9) 0.143(8) 0.129(8) -0.077(6) 0.058(7) 0.006(6)
C62B 0.143(9) 0.143(8) 0.129(8) -0.077(6) 0.058(7) 0.006(6)
C63B 0.143(9) 0.143(8) 0.129(8) -0.077(6) 0.058(7) 0.006(6)

loop_
_atom_type_symbol
_atom_type_description
_atom_type_scat_dispersion_real
_atom_type_scat_dispersion_imag
_atom_type_scat_source
C C 0.0181 0.0091 'International Tables Vol C Tables 4.2.6.8 and 6.1.1.4'
H H 0.0000 0.0000 'International Tables Vol C Tables 4.2.6.8 and 6.1.1.4'
B B 0.0090 0.0039 'International Tables Vol C Tables 4.2.6.8 and 6.1.1.4'
Cu Cu -1.9646 0.5888 'International Tables Vol C Tables 4.2.6.8 and 6.1.1.4'
F F 0.0727 0.0534 'International Tables Vol C Tables 4.2.6.8 and 6.1.1.4'
N N 0.0311 0.0180 'International Tables Vol C Tables 4.2.6.8 and 6.1.1.4'
O O 0.0492 0.0322 'International Tables Vol C Tables 4.2.6.8 and 6.1.1.4'
P P 0.2955 0.4335 'International Tables Vol C Tables 4.2.6.8 and 6.1.1.4'

loop_
_geom_angle_atom_site_label_1
_geom_angle_atom_site_label_2
_geom_angle_atom_site_label_3
_geom_angle
_geom_angle_site_symmetry_1
_geom_angle_site_symmetry_3
_geom_angle_publ_flag
P1 Cu1 P2 116.74(8) . . ?
N1 Cu1 P1 114.45(14) . . ?
N1 Cu1 P2 111.68(14) . . ?
N1 Cu1 N2 79.7(2) . . ?
N2 Cu1 P1 119.52(15) . . ?
N2 Cu1 P2 109.20(15) . . ?
C2 P1 Cu1 114.4(2) . . ?
C16 P1 Cu1 113.6(3) . . ?
C16 P1 C2 102.3(3) . . ?
C22 P1 Cu1 116.2(3) . . ?
C22 P1 C2 102.0(4) . . ?
C22 P1 C16 106.7(4) . . ?
C12 P2 Cu1 111.7(2) . . ?
C12 P2 C34A 106.3(7) . . ?
C28 P2 Cu1 116.6(3) . . ?
C28 P2 C12 105.0(3) . . ?
C28 P2 C34A 114.2(7) . . ?
C34A P2 Cu1 102.8(7) . . ?
C34B P2 Cu1 121.2(5) . . ?
C34B P2 C12 102.6(4) . . ?
C34B P2 C28 97.6(5) . . ?
C13 O1 C1 114.7(4) . . ?
C58 O3 C59 115.5(6) . . ?
C40 N1 Cu1 128.8(4) . . ?
C48 N1 Cu1 112.4(4) . . ?
C48 N1 C40 118.7(6) . . ?
C49A N2 Cu1 109.8(6) . . ?
C49A N2 C57A 112.5(9) . . ?
C57A N2 Cu1 130.6(10) . . ?
C49B N2 Cu1 114.4(6) . . ?
C49B N2 C57B 123.4(11) . . ?
C57B N2 Cu1 122.2(10) . . ?
C2 C1 O1 115.9(5) . . ?
C6 C1 O1 119.4(6) . . ?
C6 C1 C2 124.6(6) . . ?
C1 C2 P1 118.8(5) . . ?
C1 C2 C3 117.1(6) . . ?
C3 C2 P1 124.0(5) . . ?
C2 C3 H3 120.4 . . ?
C4 C3 C2 119.2(7) . . ?
C4 C3 H3 120.4 . . ?
C3 C4 H4 119.1 . . ?
C5 C4 C3 121.7(7) . . ?
C5 C4 H4 119.1 . . ?
C4 C5 H5 119.6 . . ?
C4 C5 C6 120.8(6) . . ?
C6 C5 H5 119.6 . . ?
C1 C6 C5 116.5(6) . . ?
C1 C6 C7 118.4(6) . . ?
C5 C6 C7 125.1(5) . . ?
C8 C7 C6 107.0(5) . . ?
C8 C7 C14 109.4(6) . . ?
C8 C7 C15 111.8(7) . . ?
C14 C7 C6 108.9(7) . . ?
C15 C7 C6 111.2(5) . . ?
C15 C7 C14 108.4(6) . . ?
C9 C8 C7 125.7(6) . . ?
C9 C8 C13 116.6(7) . . ?
C13 C8 C7 117.6(7) . . ?
C8 C9 H9 118.9 . . ?
C8 C9 C10 122.3(6) . . ?
C10 C9 H9 118.9 . . ?
C9 C10 H10 120.0 . . ?
C9 C10 C11 120.0(8) . . ?
C11 C10 H10 120.0 . . ?
C10 C11 H11 120.4 . . ?
C12 C11 C10 119.3(7) . . ?
C12 C11 H11 120.4 . . ?
C11 C12 P2 124.0(5) . . ?
C13 C12 P2 117.7(5) . . ?
C13 C12 C11 118.1(5) . . ?
O1 C13 C8 120.4(6) . . ?
O1 C13 C12 116.0(5) . . ?
C12 C13 C8 123.7(7) . . ?
C7 C14 H14A 109.5 . . ?
C7 C14 H14B 109.5 . . ?
C7 C14 H14C 109.5 . . ?
H14A C14 H14B 109.5 . . ?
H14A C14 H14C 109.5 . . ?
H14B C14 H14C 109.5 . . ?
C7 C15 H15A 109.5 . . ?
C7 C15 H15B 109.5 . . ?
C7 C15 H15C 109.5 . . ?
H15A C15 H15B 109.5 . . ?
H15A C15 H15C 109.5 . . ?
H15B C15 H15C 109.5 . . ?
C17 C16 P1 126.2(8) . . ?
C21 C16 P1 117.8(5) . . ?
C21 C16 C17 115.9(8) . . ?
C16 C17 H17 119.3 . . ?
C16 C17 C18 121.4(11) . . ?
C18 C17 H17 119.3 . . ?
C17 C18 H18 119.4 . . ?
C19 C18 C17 121.3(10) . . ?
C19 C18 H18 119.4 . . ?
C18 C19 H19 119.8 . . ?
C18 C19 C20 120.4(10) . . ?
C20 C19 H19 119.8 . . ?
C19 C20 H20 120.6 . . ?
C19 C20 C21 118.7(11) . . ?
C21 C20 H20 120.6 . . ?
C16 C21 C20 122.2(8) . . ?
C16 C21 H21 118.9 . . ?
C20 C21 H21 118.9 . . ?
C23A C22 P1 113.2(9) . . ?
C27A C22 P1 127.3(8) . . ?
C27A C22 C23A 118.8(11) . . ?
C23B C22 P1 121.1(9) . . ?
C23B C22 C27B 110.8(16) . . ?
C27B C22 P1 119.4(11) . . ?
C29 C28 P2 119.7(5) . . ?
C29 C28 C33 115.9(8) . . ?
C33 C28 P2 124.2(8) . . ?
C28 C29 H29 118.6 . . ?
C28 C29 C30 122.8(9) . . ?
C30 C29 H29 118.6 . . ?
C29 C30 H30 120.2 . . ?
C31 C30 C29 119.5(12) . . ?
C31 C30 H30 120.2 . . ?
C30 C31 H31 120.5 . . ?
C32 C31 C30 119.0(10) . . ?
C32 C31 H31 120.5 . . ?
C31 C32 H32 119.0 . . ?
C31 C32 C33 121.9(10) . . ?
C33 C32 H32 119.0 . . ?
C28 C33 C32 120.8(11) . . ?
C28 C33 H33 119.6 . . ?
C32 C33 H33 119.6 . . ?
N1 C40 C41 117.4(5) . . ?
N1 C40 C45 122.7(5) . . ?
C45 C40 C41 119.8(5) . . ?
C40 C41 H41 120.0 . . ?
C42 C41 C40 120.0(6) . . ?
C42 C41 H41 120.0 . . ?
C41 C42 H42 119.7 . . ?
C41 C42 C43 120.5(6) . . ?
C43 C42 H42 119.7 . . ?
C42 C43 H43 119.5 . . ?
C44 C43 C42 121.0(6) . . ?
C44 C43 H43 119.5 . . ?
C43 C44 H44 120.1 . . ?
C43 C44 C45 119.9(6) . . ?
C45 C44 H44 120.1 . . ?
C40 C45 C44 118.7(5) . . ?
C40 C45 C46 117.3(6) . . ?
C44 C45 C46 123.8(6) . . ?
C45 C46 C58 121.9(7) . . ?
C47 C46 C45 117.8(7) . . ?
C47 C46 C58 120.3(6) . . ?
C46 C47 H47 119.1 . . ?
C46 C47 C48 121.8(7) . . ?
C48 C47 H47 119.1 . . ?
N1 C48 C47 121.5(6) . . ?
N1 C48 C49A 114.8(8) . . ?
N1 C48 C49B 117.8(8) . . ?
C47 C48 C49A 123.1(7) . . ?
C47 C48 C49B 119.9(8) . . ?
O2 C58 O3 125.4(7) . . ?
O2 C58 C46 124.6(7) . . ?
O3 C58 C46 110.0(6) . . ?
O3 C59 H59A 110.5 . . ?
O3 C59 H59B 110.5 . . ?
O3 C59 C60 106.1(6) . . ?
H59A C59 H59B 108.7 . . ?
C60 C59 H59A 110.5 . . ?
C60 C59 H59B 110.5 . . ?
C59 C60 H60A 109.5 . . ?
C59 C60 H60B 109.5 . . ?
C59 C60 H60C 109.5 . . ?
H60A C60 H60B 109.5 . . ?
H60A C60 H60C 109.5 . . ?
H60B C60 H60C 109.5 . . ?
C61A O5A C62A 118.7(17) . . ?
C22 C23A H23A 121.0 . . ?
C24A C23A C22 118.1(15) . . ?
C24A C23A H23A 121.0 . . ?
C23A C24A H24A 120.5 . . ?
C23A C24A C25A 119.1(15) . . ?
C25A C24A H24A 120.5 . . ?
C24A C25A H25A 120.1 . . ?
C24A C25A C26A 119.7(16) . . ?
C26A C25A H25A 120.1 . . ?
C25A C26A H26A 121.0 . . ?
C27A C26A C25A 118(2) . . ?
C27A C26A H26A 121.0 . . ?
C22 C27A C26A 124.9(15) . . ?
C22 C27A H27A 117.6 . . ?
C26A C27A H27A 117.6 . . ?
C35A C34A P2 120.4(19) . . ?
C39A C34A P2 128(2) . . ?
C39A C34A C35A 112(3) . . ?
C34A C35A H35A 117.9 . . ?
C36A C35A C34A 124(3) . . ?
C36A C35A H35A 117.9 . . ?
C35A C36A H36A 119.1 . . ?
C35A C36A C37A 122(3) . . ?
C37A C36A H36A 119.1 . . ?
C36A C37A H37A 120.9 . . ?
C38A C37A C36A 118(3) . . ?
C38A C37A H37A 120.9 . . ?
C37A C38A H38A 121.0 . . ?
C37A C38A C39A 118(3) . . ?
C39A C38A H38A 121.0 . . ?
C34A C39A C38A 126(3) . . ?
C34A C39A H39A 117.0 . . ?
C38A C39A H39A 117.0 . . ?
N2 C49A C48 113.4(9) . . ?
N2 C49A C50A 127.8(11) . . ?
C50A C49A C48 118.6(11) . . ?
C49A C50A H50A 121.7 . . ?
C51A C50A C49A 116.5(13) . . ?
C51A C50A H50A 121.7 . . ?
C50A C51A C52A 120.0(11) . . ?
C50A C51A C61A 115.9(14) . . ?
C52A C51A C61A 124.0(12) . . ?
C51A C52A C57A 117.8(11) . . ?
C53A C52A C51A 124.1(12) . . ?
C53A C52A C57A 118.1(13) . . ?
C52A C53A H53A 120.2 . . ?
C54A C53A C52A 119.6(13) . . ?
C54A C53A H53A 120.2 . . ?
C53A C54A H54A 119.2 . . ?
C53A C54A C55A 121.6(13) . . ?
C55A C54A H54A 119.2 . . ?
C54A C55A H55A 119.4 . . ?
C56A C55A C54A 121.1(14) . . ?
C56A C55A H55A 119.4 . . ?
C55A C56A H56A 121.3 . . ?
C55A C56A C57A 117.3(12) . . ?
C57A C56A H56A 121.3 . . ?
N2 C57A C52A 124.9(12) . . ?
N2 C57A C56A 112.9(11) . . ?
C56A C57A C52A 122.0(10) . . ?
O4A C61A O5A 114(2) . . ?
O4A C61A C51A 124.9(17) . . ?
O5A C61A C51A 106.6(17) . . ?
O5A C62A H62C 107.4 . . ?
O5A C62A H62D 107.4 . . ?
H62C C62A H62D 107.0 . . ?
C63A C62A O5A 119.6(19) . . ?
C63A C62A H62C 107.4 . . ?
C63A C62A H62D 107.4 . . ?
C62A C63A H63D 109.5 . . ?
C62A C63A H63E 109.5 . . ?
C62A C63A H63F 109.5 . . ?
H63D C63A H63E 109.5 . . ?
H63D C63A H63F 109.5 . . ?
H63E C63A H63F 109.5 . . ?
F1A B1A F3A 100.9(13) . . ?
F1A B1A F4A 118.1(16) . . ?
F2A B1A F1A 112.8(14) . . ?
F2A B1A F3A 102.3(14) . . ?
F2A B1A F4A 119.3(15) . . ?
F4A B1A F3A 98.4(15) . . ?
C61B O5B C62B 134.1(16) . . ?
C22 C23B H23B 117.4 . . ?
C24B C23B C22 125.2(19) . . ?
C24B C23B H23B 117.4 . . ?
C23B C24B H24B 123.3 . . ?
C23B C24B C25B 113(3) . . ?
C25B C24B H24B 123.3 . . ?
C24B C25B H25B 116.5 . . ?
C26B C25B C24B 127(3) . . ?
C26B C25B H25B 116.5 . . ?
C25B C26B H26B 121.4 . . ?
C25B C26B C27B 117(3) . . ?
C27B C26B H26B 121.4 . . ?
C22 C27B H27B 118.9 . . ?
C26B C27B C22 122(2) . . ?
C26B C27B H27B 118.9 . . ?
C35B C34B P2 116.4(9) . . ?
C39B C34B P2 124.2(7) . . ?
C39B C34B C35B 118.9(10) . . ?
C34B C35B H35B 120.6 . . ?
C36B C35B C34B 118.8(13) . . ?
C36B C35B H35B 120.6 . . ?
C35B C36B H36B 119.9 . . ?
C37B C36B C35B 120.1(12) . . ?
C37B C36B H36B 119.9 . . ?
C36B C37B H37B 119.3 . . ?
C36B C37B C38B 121.4(13) . . ?
C38B C37B H37B 119.3 . . ?
C37B C38B H38B 121.1 . . ?
C39B C38B C37B 117.8(13) . . ?
C39B C38B H38B 121.1 . . ?
C34B C39B H39B 118.5 . . ?
C38B C39B C34B 122.9(10) . . ?
C38B C39B H39B 118.5 . . ?
N2 C49B C48 115.6(10) . . ?
N2 C49B C50B 117.3(11) . . ?
C50B C49B C48 124.7(12) . . ?
C49B C50B H50B 119.4 . . ?
C51B C50B C49B 121.1(14) . . ?
C51B C50B H50B 119.4 . . ?
C50B C51B C52B 121.8(12) . . ?
C50B C51B C61B 120.0(17) . . ?
C52B C51B C61B 117.8(16) . . ?
C51B C52B C57B 115.1(12) . . ?
C53B C52B C51B 123.4(13) . . ?
C53B C52B C57B 121.4(15) . . ?
C52B C53B H53B 120.9 . . ?
C54B C53B C52B 118.1(15) . . ?
C54B C53B H53B 120.9 . . ?
C53B C54B H54B 119.2 . . ?
C53B C54B C55B 121.5(15) . . ?
C55B C54B H54B 119.2 . . ?
C54B C55B H55B 119.9 . . ?
C56B C55B C54B 120.2(17) . . ?
C56B C55B H55B 119.9 . . ?
C55B C56B H56B 119.7 . . ?
C55B C56B C57B 120.7(15) . . ?
C57B C56B H56B 119.7 . . ?
N2 C57B C52B 120.4(14) . . ?
C56B C57B N2 122.0(14) . . ?
C56B C57B C52B 117.4(12) . . ?
O4B C61B O5B 127(2) . . ?
O4B C61B C51B 132(2) . . ?
C51B C61B O5B 101.5(16) . . ?
O5B C62B H62A 114.5 . . ?
O5B C62B H62B 114.5 . . ?
H62A C62B H62B 111.6 . . ?
C63B C62B O5B 84.8(18) . . ?
C63B C62B H62A 114.5 . . ?
C63B C62B H62B 114.5 . . ?
C62B C63B H63C 109.5 . . ?
C62B C63B H63A 109.5 . . ?
C62B C63B H63B 109.5 . . ?
H63C C63B H63A 109.5 . . ?
H63C C63B H63B 109.5 . . ?
H63A C63B H63B 109.5 . . ?
F1B B1B F4B 111(4) . . ?
F3B B1B F1B 139(5) . . ?
F3B B1B F4B 110(4) . . ?

loop_
_geom_bond_atom_site_label_1
_geom_bond_atom_site_label_2
_geom_bond_distance
_geom_bond_site_symmetry_2
_geom_bond_publ_flag
Cu1 P1 2.2665(17) . ?
Cu1 P2 2.2841(18) . ?
Cu1 N1 2.084(6) . ?
Cu1 N2 2.086(5) . ?
P1 C2 1.838(6) . ?
P1 C16 1.831(7) . ?
P1 C22 1.829(9) . ?
P2 C12 1.839(6) . ?
P2 C28 1.837(7) . ?
P2 C34A 2.06(3) . ?
P2 C34B 1.759(11) . ?
O1 C1 1.409(7) . ?
O1 C13 1.378(8) . ?
O2 C58 1.188(9) . ?
O3 C58 1.335(9) . ?
O3 C59 1.463(9) . ?
N1 C40 1.386(8) . ?
N1 C48 1.328(8) . ?
N2 C49A 1.344(14) . ?
N2 C57A 1.372(12) . ?
N2 C49B 1.309(14) . ?
N2 C57B 1.405(13) . ?
C1 C2 1.392(9) . ?
C1 C6 1.386(8) . ?
C2 C3 1.406(10) . ?
C3 H3 0.9500 . ?
C3 C4 1.389(9) . ?
C4 H4 0.9500 . ?
C4 C5 1.379(11) . ?
C5 H5 0.9500 . ?
C5 C6 1.395(9) . ?
C6 C7 1.539(10) . ?
C7 C8 1.526(10) . ?
C7 C14 1.538(11) . ?
C7 C15 1.536(9) . ?
C8 C9 1.365(11) . ?
C8 C13 1.402(8) . ?
C9 H9 0.9500 . ?
C9 C10 1.398(12) . ?
C10 H10 0.9500 . ?
C10 C11 1.405(9) . ?
C11 H11 0.9500 . ?
C11 C12 1.396(10) . ?
C12 C13 1.394(9) . ?
C14 H14A 0.9800 . ?
C14 H14B 0.9800 . ?
C14 H14C 0.9800 . ?
C15 H15A 0.9800 . ?
C15 H15B 0.9800 . ?
C15 H15C 0.9800 . ?
C16 C17 1.382(10) . ?
C16 C21 1.360(12) . ?
C17 H17 0.9500 . ?
C17 C18 1.396(15) . ?
C18 H18 0.9500 . ?
C18 C19 1.281(16) . ?
C19 H19 0.9500 . ?
C19 C20 1.385(14) . ?
C20 H20 0.9500 . ?
C20 C21 1.390(12) . ?
C21 H21 0.9500 . ?
C22 C23A 1.550(15) . ?
C22 C27A 1.237(18) . ?
C22 C23B 1.43(2) . ?
C22 C27B 1.45(2) . ?
C28 C29 1.356(13) . ?
C28 C33 1.365(11) . ?
C29 H29 0.9500 . ?
C29 C30 1.399(12) . ?
C30 H30 0.9500 . ?
C30 C31 1.375(16) . ?
C31 H31 0.9500 . ?
C31 C32 1.287(18) . ?
C32 H32 0.9500 . ?
C32 C33 1.431(15) . ?
C33 H33 0.9500 . ?
C40 C41 1.414(8) . ?
C40 C45 1.413(9) . ?
C41 H41 0.9500 . ?
C41 C42 1.369(8) . ?
C42 H42 0.9500 . ?
C42 C43 1.393(9) . ?
C43 H43 0.9500 . ?
C43 C44 1.377(9) . ?
C44 H44 0.9500 . ?
C44 C45 1.418(9) . ?
C45 C46 1.434(9) . ?
C46 C47 1.382(11) . ?
C46 C58 1.502(11) . ?
C47 H47 0.9500 . ?
C47 C48 1.400(11) . ?
C48 C49A 1.484(13) . ?
C48 C49B 1.485(14) . ?
C59 H59A 0.9900 . ?
C59 H59B 0.9900 . ?
C59 C60 1.507(11) . ?
C60 H60A 0.9800 . ?
C60 H60B 0.9800 . ?
C60 H60C 0.9800 . ?
F1A B1A 1.35(2) . ?
F2A B1A 1.34(2) . ?
F3A B1A 1.64(2) . ?
F4A B1A 1.37(3) . ?
O4A C61A 1.067(18) . ?
O5A C61A 1.34(3) . ?
O5A C62A 1.70(2) . ?
C23A H23A 0.9500 . ?
C23A C24A 1.38(2) . ?
C24A H24A 0.9500 . ?
C24A C25A 1.41(3) . ?
C25A H25A 0.9500 . ?
C25A C26A 1.43(3) . ?
C26A H26A 0.9500 . ?
C26A C27A 1.40(2) . ?
C27A H27A 0.9500 . ?
C34A C35A 1.43(3) . ?
C34A C39A 1.38(4) . ?
C35A H35A 0.9500 . ?
C35A C36A 1.32(4) . ?
C36A H36A 0.9500 . ?
C36A C37A 1.39(4) . ?
C37A H37A 0.9500 . ?
C37A C38A 1.38(4) . ?
C38A H38A 0.9500 . ?
C38A C39A 1.39(4) . ?
C39A H39A 0.9500 . ?
C49A C50A 1.427(15) . ?
C50A H50A 0.9500 . ?
C50A C51A 1.355(17) . ?
C51A C52A 1.404(18) . ?
C51A C61A 1.546(17) . ?
C52A C53A 1.394(15) . ?
C52A C57A 1.418(15) . ?
C53A H53A 0.9500 . ?
C53A C54A 1.340(19) . ?
C54A H54A 0.9500 . ?
C54A C55A 1.414(17) . ?
C55A H55A 0.9500 . ?
C55A C56A 1.352(13) . ?
C56A H56A 0.9500 . ?
C56A C57A 1.398(18) . ?
C62A H62C 0.9900 . ?
C62A H62D 0.9900 . ?
C62A C63A 1.59(3) . ?
C63A H63D 0.9800 . ?
C63A H63E 0.9800 . ?
C63A H63F 0.9800 . ?
F1B B1B 1.34(5) . ?
F3B B1B 1.07(5) . ?
F4B B1B 1.55(5) . ?
O4B C61B 1.09(2) . ?
O5B C61B 1.67(3) . ?
O5B C62B 1.75(2) . ?
C23B H23B 0.9500 . ?
C23B C24B 1.38(3) . ?
C24B H24B 0.9500 . ?
C24B C25B 1.43(4) . ?
C25B H25B 0.9500 . ?
C25B C26B 1.28(4) . ?
C26B H26B 0.9500 . ?
C26B C27B 1.42(4) . ?
C27B H27B 0.9500 . ?
C34B C35B 1.415(13) . ?
C34B C39B 1.390(15) . ?
C35B H35B 0.9500 . ?
C35B C36B 1.396(19) . ?
C36B H36B 0.9500 . ?
C36B C37B 1.39(2) . ?
C37B H37B 0.9500 . ?
C37B C38B 1.394(18) . ?
C38B H38B 0.9500 . ?
C38B C39B 1.372(16) . ?
C39B H39B 0.9500 . ?
C49B C50B 1.417(14) . ?
C50B H50B 0.9500 . ?
C50B C51B 1.384(18) . ?
C51B C52B 1.406(19) . ?
C51B C61B 1.529(19) . ?
C52B C53B 1.405(17) . ?
C52B C57B 1.427(16) . ?
C53B H53B 0.9500 . ?
C53B C54B 1.35(2) . ?
C54B H54B 0.9500 . ?
C54B C55B 1.415(19) . ?
C55B H55B 0.9500 . ?
C55B C56B 1.361(15) . ?
C56B H56B 0.9500 . ?
C56B C57B 1.398(19) . ?
C62B H62A 0.9900 . ?
C62B H62B 0.9900 . ?
C62B C63B 1.63(3) . ?
C63B H63C 0.9800 . ?
C63B H63A 0.9800 . ?
C63B H63B 0.9800 . ?

loop_
_geom_torsion_atom_site_label_1
_geom_torsion_atom_site_label_2
_geom_torsion_atom_site_label_3
_geom_torsion_atom_site_label_4
_geom_torsion
_geom_torsion_site_symmetry_1
_geom_torsion_site_symmetry_2
_geom_torsion_site_symmetry_3
_geom_torsion_site_symmetry_4
_geom_torsion_publ_flag
Cu1 P1 C2 C1 -44.4(6) . . . . ?
Cu1 P1 C2 C3 132.3(6) . . . . ?
Cu1 P1 C16 C17 148.7(6) . . . . ?
Cu1 P1 C16 C21 -27.2(6) . . . . ?
Cu1 P1 C22 C23A -82.0(8) . . . . ?
Cu1 P1 C22 C27A 87.9(13) . . . . ?
Cu1 P1 C22 C23B 13.3(13) . . . . ?
Cu1 P1 C22 C27B 158.0(14) . . . . ?
Cu1 P2 C12 C11 -125.2(6) . . . . ?
Cu1 P2 C12 C13 49.8(6) . . . . ?
Cu1 P2 C28 C29 15.4(7) . . . . ?
Cu1 P2 C28 C33 -160.3(7) . . . . ?
Cu1 P2 C34B C35B 66.2(12) . . . . ?
Cu1 P2 C34B C39B -105.7(11) . . . . ?
Cu1 N1 C40 C41 9.1(8) . . . . ?
Cu1 N1 C40 C45 -174.1(4) . . . . ?
Cu1 N1 C48 C47 173.4(7) . . . . ?
Cu1 N1 C48 C49A -15.1(11) . . . . ?
Cu1 N1 C48 C49B 3.7(11) . . . . ?
Cu1 N2 C49A C48 -33.5(15) . . . . ?
Cu1 N2 C49A C50A 150.7(17) . . . . ?
Cu1 N2 C57A C52A -145.4(19) . . . . ?
Cu1 N2 C57A C56A 40(4) . . . . ?
Cu1 N2 C49B C48 2.0(17) . . . . ?
Cu1 N2 C49B C50B 165.3(12) . . . . ?
Cu1 N2 C57B C52B -165.7(19) . . . . ?
Cu1 N2 C57B C56B 9(4) . . . . ?
P1 C2 C3 C4 -176.9(7) . . . . ?
P1 C16 C17 C18 180.0(7) . . . . ?
P1 C16 C21 C20 -179.1(6) . . . . ?
P1 C22 C23A C24A 174.2(11) . . . . ?
P1 C22 C27A C26A -166.4(17) . . . . ?
P1 C22 C23B C24B 172(2) . . . . ?
P1 C22 C27B C26B -169(2) . . . . ?
P2 C12 C13 O1 2.2(8) . . . . ?
P2 C12 C13 C8 -177.2(5) . . . . ?
P2 C28 C29 C30 -173.9(7) . . . . ?
P2 C28 C33 C32 174.2(8) . . . . ?
P2 C34A C35A C36A 177(2) . . . . ?
P2 C34A C39A C38A -174(2) . . . . ?
P2 C34B C35B C36B -170.8(16) . . . . ?
P2 C34B C39B C38B 172.8(11) . . . . ?
O1 C1 C2 P1 -3.4(8) . . . . ?
O1 C1 C2 C3 179.6(6) . . . . ?
O1 C1 C6 C5 -178.9(6) . . . . ?
O1 C1 C6 C7 -0.5(9) . . . . ?
N1 C40 C41 C42 176.3(5) . . . . ?
N1 C40 C45 C44 -177.4(6) . . . . ?
N1 C40 C45 C46 -1.0(9) . . . . ?
N1 C48 C49A N2 33.7(17) . . . . ?
N1 C48 C49A C50A -150.1(14) . . . . ?
N1 C48 C49B N2 -4.0(18) . . . . ?
N1 C48 C49B C50B -165.8(14) . . . . ?
N2 C49A C50A C51A -1(3) . . . . ?
N2 C49B C50B C51B 7(3) . . . . ?
C1 O1 C13 C8 35.1(8) . . . . ?
C1 O1 C13 C12 -144.2(6) . . . . ?
C1 C2 C3 C4 -0.1(12) . . . . ?
C1 C6 C7 C8 36.0(8) . . . . ?
C1 C6 C7 C14 -82.1(7) . . . . ?
C1 C6 C7 C15 158.4(6) . . . . ?
C2 P1 C16 C17 -87.5(7) . . . . ?
C2 P1 C16 C21 96.7(6) . . . . ?
C2 P1 C22 C23A 152.8(7) . . . . ?
C2 P1 C22 C27A -37.2(13) . . . . ?
C2 P1 C22 C23B -111.9(12) . . . . ?
C2 P1 C22 C27B 32.8(15) . . . . ?
C2 C1 C6 C5 2.6(10) . . . . ?
C2 C1 C6 C7 -178.9(7) . . . . ?
C2 C3 C4 C5 1.2(14) . . . . ?
C3 C4 C5 C6 -0.4(13) . . . . ?
C4 C5 C6 C1 -1.4(11) . . . . ?
C4 C5 C6 C7 -179.7(7) . . . . ?
C5 C6 C7 C8 -145.7(7) . . . . ?
C5 C6 C7 C14 96.2(8) . . . . ?
C5 C6 C7 C15 -23.3(10) . . . . ?
C6 C1 C2 P1 175.1(5) . . . . ?
C6 C1 C2 C3 -1.9(11) . . . . ?
C6 C7 C8 C9 144.3(8) . . . . ?
C6 C7 C8 C13 -37.9(8) . . . . ?
C7 C8 C9 C10 178.5(8) . . . . ?
C7 C8 C13 O1 4.3(9) . . . . ?
C7 C8 C13 C12 -176.3(6) . . . . ?
C8 C9 C10 C11 -2.6(14) . . . . ?
C9 C8 C13 O1 -177.7(7) . . . . ?
C9 C8 C13 C12 1.7(11) . . . . ?
C9 C10 C11 C12 2.3(14) . . . . ?
C10 C11 C12 P2 174.8(7) . . . . ?
C10 C11 C12 C13 -0.1(12) . . . . ?
C11 C12 C13 O1 177.4(6) . . . . ?
C11 C12 C13 C8 -2.0(10) . . . . ?
C12 P2 C28 C29 -108.8(6) . . . . ?
C12 P2 C28 C33 75.5(8) . . . . ?
C12 P2 C34B C35B -168.6(11) . . . . ?
C12 P2 C34B C39B 19.5(12) . . . . ?
C13 O1 C1 C2 141.5(6) . . . . ?
C13 O1 C1 C6 -37.1(8) . . . . ?
C13 C8 C9 C10 0.6(12) . . . . ?
C14 C7 C8 C9 -97.9(9) . . . . ?
C14 C7 C8 C13 79.9(8) . . . . ?
C15 C7 C8 C9 22.3(10) . . . . ?
C15 C7 C8 C13 -159.9(6) . . . . ?
C16 P1 C2 C1 -167.7(6) . . . . ?
C16 P1 C2 C3 9.0(8) . . . . ?
C16 P1 C22 C23A 45.9(8) . . . . ?
C16 P1 C22 C27A -144.1(13) . . . . ?
C16 P1 C22 C23B 141.2(12) . . . . ?
C16 P1 C22 C27B -74.1(15) . . . . ?
C16 C17 C18 C19 1.1(16) . . . . ?
C17 C16 C21 C20 4.6(11) . . . . ?
C17 C18 C19 C20 1.5(16) . . . . ?
C18 C19 C20 C21 -1.0(14) . . . . ?
C19 C20 C21 C16 -2.3(12) . . . . ?
C21 C16 C17 C18 -4.1(12) . . . . ?
C22 P1 C2 C1 81.9(6) . . . . ?
C22 P1 C2 C3 -101.3(7) . . . . ?
C22 P1 C16 C17 19.2(7) . . . . ?
C22 P1 C16 C21 -156.6(6) . . . . ?
C22 C23A C24A C25A 0(2) . . . . ?
C22 C23B C24B C25B -15(5) . . . . ?
C28 P2 C12 C11 2.0(7) . . . . ?
C28 P2 C12 C13 177.0(5) . . . . ?
C28 P2 C34B C35B -61.3(11) . . . . ?
C28 P2 C34B C39B 126.8(11) . . . . ?
C28 C29 C30 C31 -0.6(14) . . . . ?
C29 C28 C33 C32 -1.6(15) . . . . ?
C29 C30 C31 C32 -1.5(15) . . . . ?
C30 C31 C32 C33 2.1(18) . . . . ?
C31 C32 C33 C28 -0.5(18) . . . . ?
C33 C28 C29 C30 2.1(13) . . . . ?
C40 N1 C48 C47 -4.3(11) . . . . ?
C40 N1 C48 C49A 167.2(9) . . . . ?
C40 N1 C48 C49B -174.0(10) . . . . ?
C40 C41 C42 C43 2.2(9) . . . . ?
C40 C45 C46 C47 -0.1(11) . . . . ?
C40 C45 C46 C58 177.1(7) . . . . ?
C41 C40 C45 C44 -0.7(9) . . . . ?
C41 C40 C45 C46 175.7(6) . . . . ?
C41 C42 C43 C44 -2.5(10) . . . . ?
C42 C43 C44 C45 1.2(10) . . . . ?
C43 C44 C45 C40 0.4(9) . . . . ?
C43 C44 C45 C46 -175.8(7) . . . . ?
C44 C45 C46 C47 176.1(8) . . . . ?
C44 C45 C46 C58 -6.7(12) . . . . ?
C45 C40 C41 C42 -0.6(9) . . . . ?
C45 C46 C47 C48 -0.9(14) . . . . ?
C45 C46 C58 O2 -34.9(14) . . . . ?
C45 C46 C58 O3 145.5(8) . . . . ?
C46 C47 C48 N1 3.3(14) . . . . ?
C46 C47 C48 C49A -167.5(12) . . . . ?
C46 C47 C48 C49B 172.8(11) . . . . ?
C47 C46 C58 O2 142.3(10) . . . . ?
C47 C46 C58 O3 -37.4(12) . . . . ?
C47 C48 C49A N2 -155.0(11) . . . . ?
C47 C48 C49A C50A 21(2) . . . . ?
C47 C48 C49B N2 -173.9(11) . . . . ?
C47 C48 C49B C50B 24(2) . . . . ?
C48 N1 C40 C41 -173.6(6) . . . . ?
C48 N1 C40 C45 3.2(9) . . . . ?
C48 C49A C50A C51A -176.7(16) . . . . ?
C48 C49B C50B C51B 168.5(16) . . . . ?
C58 O3 C59 C60 179.0(8) . . . . ?
C58 C46 C47 C48 -178.2(9) . . . . ?
C59 O3 C58 O2 -9.5(13) . . . . ?
C59 O3 C58 C46 170.2(7) . . . . ?
C23A C22 C27A C26A 3(3) . . . . ?
C23A C24A C25A C26A -8(3) . . . . ?
C24A C25A C26A C27A 14(3) . . . . ?
C25A C26A C27A C22 -12(4) . . . . ?
C27A C22 C23A C24A 3.3(19) . . . . ?
C34A P2 C12 C11 123.5(10) . . . . ?
C34A P2 C12 C13 -61.6(9) . . . . ?
C34A P2 C28 C29 135.1(9) . . . . ?
C34A P2 C28 C33 -40.6(11) . . . . ?
C34A C35A C36A C37A -1(4) . . . . ?
C35A C34A C39A C38A 0(4) . . . . ?
C35A C36A C37A C38A -2(4) . . . . ?
C36A C37A C38A C39A 4(4) . . . . ?
C37A C38A C39A C34A -4(5) . . . . ?
C39A C34A C35A C36A 2(4) . . . . ?
C49A N2 C57A C52A 1(4) . . . . ?
C49A N2 C57A C56A -173(2) . . . . ?
C49A C50A C51A C52A 7(3) . . . . ?
C49A C50A C51A C61A -177(2) . . . . ?
C50A C51A C52A C53A 172.4(18) . . . . ?
C50A C51A C52A C57A -9(3) . . . . ?
C50A C51A C61A O4A -171(3) . . . . ?
C50A C51A C61A O5A 52(3) . . . . ?
C51A C52A C53A C54A -179.0(18) . . . . ?
C51A C52A C57A N2 4(4) . . . . ?
C51A C52A C57A C56A 178(2) . . . . ?
C52A C51A C61A O4A 5(4) . . . . ?
C52A C51A C61A O5A -132(2) . . . . ?
C52A C53A C54A C55A -3(3) . . . . ?
C53A C52A C57A N2 -177(3) . . . . ?
C53A C52A C57A C56A -3(4) . . . . ?
C53A C54A C55A C56A 5(3) . . . . ?
C54A C55A C56A C57A -5(3) . . . . ?
C55A C56A C57A N2 179(2) . . . . ?
C55A C56A C57A C52A 4(4) . . . . ?
C57A N2 C49A C48 173(2) . . . . ?
C57A N2 C49A C50A -3(3) . . . . ?
C57A C52A C53A C54A 2(3) . . . . ?
C61A O5A C62A C63A -43(4) . . . . ?
C61A C51A C52A C53A -3(3) . . . . ?
C61A C51A C52A C57A 176(3) . . . . ?
C62A O5A C61A O4A 23(4) . . . . ?
C62A O5A C61A C51A 165(2) . . . . ?
C23B C22 C27B C26B -21(3) . . . . ?
C23B C24B C25B C26B 2(6) . . . . ?
C24B C25B C26B C27B 0(6) . . . . ?
C25B C26B C27B C22 11(4) . . . . ?
C27B C22 C23B C24B 24(3) . . . . ?
C34B P2 C12 C11 103.6(8) . . . . ?
C34B P2 C12 C13 -81.4(7) . . . . ?
C34B P2 C28 C29 145.9(7) . . . . ?
C34B P2 C28 C33 -29.7(9) . . . . ?
C34B C35B C36B C37B -3(3) . . . . ?
C35B C34B C39B C38B 1(2) . . . . ?
C35B C36B C37B C38B 2(3) . . . . ?
C36B C37B C38B C39B 1(3) . . . . ?
C37B C38B C39B C34B -2(2) . . . . ?
C39B C34B C35B C36B 2(2) . . . . ?
C49B N2 C57B C52B 11(4) . . . . ?
C49B N2 C57B C56B -174(2) . . . . ?
C49B C50B C51B C52B -2(3) . . . . ?
C49B C50B C51B C61B 171(2) . . . . ?
C50B C51B C52B C53B -177.3(18) . . . . ?
C50B C51B C52B C57B 1(3) . . . . ?
C50B C51B C61B O4B -142(4) . . . . ?
C50B C51B C61B O5B 36(3) . . . . ?
C51B C52B C53B C54B -175(2) . . . . ?
C51B C52B C57B N2 -5(4) . . . . ?
C51B C52B C57B C56B -180(2) . . . . ?
C52B C51B C61B O4B 30(6) . . . . ?
C52B C51B C61B O5B -151(2) . . . . ?
C52B C53B C54B C55B -5(3) . . . . ?
C53B C52B C57B N2 173(2) . . . . ?
C53B C52B C57B C56B -2(4) . . . . ?
C53B C54B C55B C56B -2(4) . . . . ?
C54B C55B C56B C57B 7(4) . . . . ?
C55B C56B C57B N2 180(3) . . . . ?
C55B C56B C57B C52B -5(4) . . . . ?
C57B N2 C49B C48 -175(2) . . . . ?
C57B N2 C49B C50B -11(3) . . . . ?
C57B C52B C53B C54B 7(3) . . . . ?
C61B O5B C62B C63B -136(3) . . . . ?
C61B C51B C52B C53B 10(3) . . . . ?
C61B C51B C52B C57B -172(3) . . . . ?
C62B O5B C61B O4B 10(6) . . . . ?
C62B O5B C61B C51B -169(3) . . . . ?
